data_1508301
loop_
_publ_author_name
'Mo, Juntae'
'Eom, Dahan'
'Lee, Euichul'
'Lee, Phil Ho'

_publ_section_title
;
 Hybrid system of metal/Br\/onsted acid relay catalysis for the
 intramolecular double hydroarylation and cationic cyclization of diyne
 diethers and diamines.
;
_journal_issue 14
_journal_name_full 'Organic letters'
_journal_page_first 3684
_journal_page_last 3687
_journal_paper_doi 10.1021/ol301522y
_journal_volume 14
_journal_year 2012
_chemical_formula_sum 'C32 H28 N2 O4 S2'
_chemical_formula_weight 568.68
_chemical_name_systematic
;
 ?
;
_space_group_IT_number 61
_symmetry_cell_setting orthorhombic
_symmetry_space_group_name_Hall '-P 2bc 2ac'
_symmetry_space_group_name_H-M 'P c a b'
_atom_sites_solution_hydrogens geom
_atom_sites_solution_primary direct
_atom_sites_solution_secondary difmap
_audit_creation_method SHELXL-97
_cell_angle_alpha 90.00
_cell_angle_beta 90.00
_cell_angle_gamma 90.00
_cell_formula_units_Z 8
_cell_length_a 9.7758(3)
_cell_length_b 22.9743(8)
_cell_length_c 24.7453(9)
_cell_measurement_reflns_used 6279
_cell_measurement_temperature 293(2)
_cell_measurement_theta_max 27.5
_cell_measurement_theta_min 1.6
_cell_volume 5557.6(3)
_computing_cell_refinement 'HKL Scalepack (Otwinowski & Minor 1997)'
_computing_data_collection 'Collect (Bruker AXS BV, 1997-2004)'
_computing_data_reduction 'HKL Denzo and Scalepack (Otwinowski & Minor 1997)'
_computing_molecular_graphics ORTEP32
_computing_structure_refinement 'SHELXL-97 (Sheldrick, 1997)'
_computing_structure_solution 'SHELXS-97 (Sheldrick, 1990)'
_diffrn_ambient_temperature 293(2)
_diffrn_detector_area_resol_mean 9
_diffrn_measured_fraction_theta_full 0.983
_diffrn_measured_fraction_theta_max 0.983
_diffrn_measurement_device_type KappaCCD
_diffrn_measurement_method CCD
_diffrn_radiation_monochromator 'horizonally mounted graphite crystal'
_diffrn_radiation_source 'fine-focus sealed tube'
_diffrn_radiation_type 'Mo K\a'
_diffrn_radiation_wavelength 0.71073
_diffrn_reflns_av_R_equivalents 0.0413
_diffrn_reflns_av_sigmaI/netI 0.0532
_diffrn_reflns_limit_h_max 12
_diffrn_reflns_limit_h_min -12
_diffrn_reflns_limit_k_max 29
_diffrn_reflns_limit_k_min -29
_diffrn_reflns_limit_l_max 31
_diffrn_reflns_limit_l_min -31
_diffrn_reflns_number 11093
_diffrn_reflns_theta_full 27.51
_diffrn_reflns_theta_max 27.51
_diffrn_reflns_theta_min 1.65
_exptl_absorpt_coefficient_mu 0.233
_exptl_absorpt_correction_T_max 0.9334
_exptl_absorpt_correction_T_min 0.8924
_exptl_absorpt_correction_type empirical
_exptl_absorpt_process_details 'R. H. Blessing, Acta Crystallogr., Sect A 1995, 51, 33-38.'
_exptl_crystal_colour colorless
_exptl_crystal_density_diffrn 1.359
_exptl_crystal_density_method 'not measured'
_exptl_crystal_description needle
_exptl_crystal_F_000 2384
_exptl_crystal_size_max 0.50
_exptl_crystal_size_mid 0.30
_exptl_crystal_size_min 0.30
_refine_diff_density_max 0.448
_refine_diff_density_min -0.460
_refine_diff_density_rms 0.126
_refine_ls_extinction_coef 0.0074(6)
_refine_ls_extinction_expression Fc^*^=kFc[1+0.001xFc^2^\l^3^/sin(2\q)]^-1/4^
_refine_ls_extinction_method SHELXL
_refine_ls_goodness_of_fit_ref 1.045
_refine_ls_hydrogen_treatment constr
_refine_ls_matrix_type full
_refine_ls_number_parameters 364
_refine_ls_number_reflns 6279
_refine_ls_number_restraints 0
_refine_ls_restrained_S_all 1.045
_refine_ls_R_factor_all 0.1029
_refine_ls_R_factor_gt 0.0586
_refine_ls_shift/su_max 0.004
_refine_ls_shift/su_mean 0.000
_refine_ls_structure_factor_coef Fsqd
_refine_ls_weighting_details 'calc w=1/[\s^2^(Fo^2^)+(0.0809P)^2^+0.3155P] where P=(Fo^2^+2Fc^2^)/3'
_refine_ls_weighting_scheme calc
_refine_ls_wR_factor_gt 0.1398
_refine_ls_wR_factor_ref 0.1621
_reflns_number_gt 3817
_reflns_number_total 6279
_reflns_threshold_expression >2\s(I)
_cod_data_source_file ol301522y_si_001.cif
_cod_data_source_block kw
_cod_depositor_comments
;
The following automatic conversions were performed:

'_symmetry_cell_setting' value 'Orthorhombic' changed to
'orthorhombic' according to
/home/saulius/struct/CIF-dictionaries/cif_core.dic dictionary named
'cif_core.dic' version 2.4.2 from
2011-04-26.

'_exptl_absorpt_correction_type' value 'Empirical'
changed to 'empirical' according to
/home/saulius/struct/CIF-dictionaries/cif_core.dic dictionary named
'cif_core.dic' version 2.4.2 from 2011-04-26.

Automatic conversion script
Id: cif_fix_values 1891 2012-01-12 08:04:46Z andrius 

 Adding full bibliography for 1508301.cif.
;
_cod_database_code 1508301

loop_
_symmetry_equiv_pos_as_xyz
'x, y, z'
'-x, -y+1/2, z+1/2'
'x+1/2, -y, -z+1/2'
'-x+1/2, y+1/2, -z'
'-x, -y, -z'
'x, y-1/2, -z-1/2'
'-x-1/2, y, z-1/2'
'x-1/2, -y-1/2, z'

loop_
_atom_site_label
_atom_site_type_symbol
_atom_site_fract_x
_atom_site_fract_y
_atom_site_fract_z
_atom_site_U_iso_or_equiv
_atom_site_adp_type
_atom_site_occupancy
_atom_site_symmetry_multiplicity
_atom_site_calc_flag
_atom_site_refinement_flags
C1 C 1.0524(3) 0.13759(10) 0.29409(9) 0.0469(6) Uani 1 1 d .
C2 C 1.0587(3) 0.07783(11) 0.28818(10) 0.0572(7) Uani 1 1 d .
H2 H 0.9795 0.0566 0.2816 0.069 Uiso 1 1 calc R
C3 C 1.1825(3) 0.04995(12) 0.29214(11) 0.0628(7) Uani 1 1 d .
H3 H 1.1860 0.0097 0.2880 0.075 Uiso 1 1 calc R
C4 C 1.3025(3) 0.08031(13) 0.30217(10) 0.0592(7) Uani 1 1 d .
C5 C 1.2937(3) 0.14030(12) 0.30748(11) 0.0591(7) Uani 1 1 d .
H5 H 1.3729 0.1616 0.3138 0.071 Uiso 1 1 calc R
C6 C 1.1705(3) 0.16900(11) 0.30366(10) 0.0559(6) Uani 1 1 d .
H6 H 1.1668 0.2092 0.3075 0.067 Uiso 1 1 calc R
C7 C 1.4373(4) 0.04936(16) 0.30740(15) 0.0913(11) Uani 1 1 d .
H7A H 1.4224 0.0109 0.3214 0.137 Uiso 1 1 calc R
H7B H 1.4956 0.0707 0.3316 0.137 Uiso 1 1 calc R
H7C H 1.4800 0.0467 0.2725 0.137 Uiso 1 1 calc R
C8 C 0.9572(3) 0.24874(10) 0.21160(10) 0.0502(6) Uani 1 1 d .
H8A H 0.9922 0.2680 0.2436 0.060 Uiso 1 1 calc R
H8B H 0.9001 0.2763 0.1923 0.060 Uiso 1 1 calc R
C9 C 1.0742(2) 0.23116(10) 0.17645(10) 0.0472(6) Uani 1 1 d .
H9 H 1.1555 0.2520 0.1783 0.057 Uiso 1 1 calc R
C10 C 1.0650(2) 0.18629(10) 0.14249(9) 0.0431(5) Uani 1 1 d .
C11 C 0.9360(2) 0.15314(10) 0.14175(9) 0.0462(6) Uani 1 1 d .
C12 C 0.8437(2) 0.15817(10) 0.18491(10) 0.0459(6) Uani 1 1 d .
C13 C 0.7203(3) 0.12812(11) 0.18426(12) 0.0591(7) Uani 1 1 d .
H13 H 0.6595 0.1316 0.2130 0.071 Uiso 1 1 calc R
C14 C 0.6884(3) 0.09328(13) 0.14098(14) 0.0726(9) Uani 1 1 d .
H14 H 0.6057 0.0733 0.1407 0.087 Uiso 1 1 calc R
C15 C 0.7769(3) 0.08751(14) 0.09807(14) 0.0782(9) Uani 1 1 d .
H15 H 0.7539 0.0638 0.0690 0.094 Uiso 1 1 calc R
C16 C 0.9007(3) 0.11733(12) 0.09832(12) 0.0629(7) Uani 1 1 d .
H16 H 0.9605 0.1134 0.0693 0.075 Uiso 1 1 calc R
C17 C 1.1814(2) 0.17077(10) 0.10672(9) 0.0438(5) Uani 1 1 d .
C18 C 1.2418(3) 0.21047(12) 0.07551(10) 0.0557(6) Uani 1 1 d .
H18 H 1.2060 0.2479 0.0738 0.067 Uiso 1 1 calc R
C19 C 1.3656(3) 0.19570(12) 0.04337(11) 0.0657(7) Uani 1 1 d .
H19A H 1.3693 0.2207 0.0118 0.079 Uiso 1 1 calc R
H19B H 1.4464 0.2034 0.0650 0.079 Uiso 1 1 calc R
C20 C 1.2407(2) 0.11151(10) 0.10813(9) 0.0443(6) Uani 1 1 d .
C21 C 1.3315(2) 0.09360(11) 0.06743(9) 0.0480(6) Uani 1 1 d .
C22 C 1.1505(3) 0.12587(11) -0.04536(9) 0.0505(6) Uani 1 1 d .
C23 C 1.0671(3) 0.07877(12) -0.03675(11) 0.0616(7) Uani 1 1 d .
H23 H 1.1050 0.0427 -0.0286 0.074 Uiso 1 1 calc R
C24 C 0.9274(3) 0.08481(13) -0.04018(11) 0.0634(7) Uani 1 1 d .
H24 H 0.8717 0.0526 -0.0343 0.076 Uiso 1 1 calc R
C25 C 0.8686(3) 0.13784(13) -0.05220(11) 0.0600(7) Uani 1 1 d .
C26 C 0.9546(3) 0.18435(13) -0.06320(11) 0.0662(8) Uani 1 1 d .
H26 H 0.9169 0.2200 -0.0730 0.079 Uiso 1 1 calc R
C27 C 1.0947(3) 0.17881(13) -0.05992(11) 0.0631(7) Uani 1 1 d .
H27 H 1.1511 0.2104 -0.0674 0.076 Uiso 1 1 calc R
C28 C 0.7154(3) 0.14588(17) -0.05269(14) 0.0872(10) Uani 1 1 d .
H28A H 0.6873 0.1605 -0.0873 0.131 Uiso 1 1 calc R
H28B H 0.6897 0.1731 -0.0251 0.131 Uiso 1 1 calc R
H28C H 0.6716 0.1092 -0.0460 0.131 Uiso 1 1 calc R
C29 C 1.3912(2) 0.03914(12) 0.06939(10) 0.0564(7) Uani 1 1 d .
H29 H 1.4520 0.0278 0.0424 0.068 Uiso 1 1 calc R
C30 C 1.3612(3) 0.00156(12) 0.11104(11) 0.0612(7) Uani 1 1 d .
H30 H 1.4010 -0.0352 0.1121 0.073 Uiso 1 1 calc R
C31 C 1.2721(3) 0.01849(12) 0.15121(11) 0.0621(7) Uani 1 1 d .
H31 H 1.2520 -0.0069 0.1794 0.075 Uiso 1 1 calc R
C32 C 1.2127(3) 0.07278(11) 0.14990(11) 0.0548(6) Uani 1 1 d .
H32 H 1.1529 0.0837 0.1773 0.066 Uiso 1 1 calc R
N1 N 0.8738(2) 0.19816(8) 0.22788(8) 0.0480(5) Uani 1 1 d .
N2 N 1.3674(2) 0.13435(10) 0.02579(8) 0.0545(5) Uani 1 1 d .
O1 O 0.7893(2) 0.13070(9) 0.29901(8) 0.0741(6) Uani 1 1 d .
O2 O 0.9005(2) 0.22367(9) 0.32400(7) 0.0742(6) Uani 1 1 d .
O3 O 1.39209(19) 0.16532(11) -0.06890(8) 0.0833(7) Uani 1 1 d .
O4 O 1.3650(2) 0.06070(10) -0.04681(8) 0.0793(6) Uani 1 1 d .
S1 S 0.89373(7) 0.17316(3) 0.29057(3) 0.0562(2) Uani 1 1 d .
S2 S 1.32929(7) 0.11993(4) -0.03813(3) 0.0624(2) Uani 1 1 d .

loop_
_atom_site_aniso_label
_atom_site_aniso_U_11
_atom_site_aniso_U_22
_atom_site_aniso_U_33
_atom_site_aniso_U_23
_atom_site_aniso_U_13
_atom_site_aniso_U_12
C1 0.0540(14) 0.0488(14) 0.0379(12) 0.0040(10) 0.0015(11) -0.0001(11)
C2 0.0614(16) 0.0499(15) 0.0603(16) 0.0033(12) 0.0018(13) -0.0054(13)
C3 0.078(2) 0.0469(15) 0.0639(17) 0.0019(13) 0.0024(15) 0.0086(14)
C4 0.0623(17) 0.0693(18) 0.0459(14) 0.0052(13) 0.0021(13) 0.0107(14)
C5 0.0552(16) 0.0660(17) 0.0561(15) 0.0026(13) -0.0054(13) -0.0027(13)
C6 0.0629(16) 0.0460(14) 0.0588(15) 0.0008(12) -0.0029(13) -0.0008(12)
C7 0.075(2) 0.105(3) 0.094(2) 0.003(2) -0.0025(19) 0.033(2)
C8 0.0481(14) 0.0428(13) 0.0599(15) -0.0020(11) 0.0005(12) 0.0019(11)
C9 0.0382(12) 0.0453(13) 0.0581(15) 0.0004(11) 0.0002(11) -0.0022(10)
C10 0.0378(12) 0.0453(13) 0.0463(13) 0.0023(10) -0.0049(10) 0.0019(10)
C11 0.0408(12) 0.0448(13) 0.0529(14) 0.0015(11) -0.0097(11) 0.0006(10)
C12 0.0391(12) 0.0400(12) 0.0586(14) 0.0052(11) -0.0074(11) 0.0034(10)
C13 0.0417(13) 0.0562(16) 0.0793(19) 0.0101(14) -0.0032(14) -0.0047(12)
C14 0.0539(17) 0.0674(19) 0.096(2) 0.0060(18) -0.0188(17) -0.0186(14)
C15 0.079(2) 0.076(2) 0.080(2) -0.0135(17) -0.0286(19) -0.0159(17)
C16 0.0550(16) 0.0718(18) 0.0619(16) -0.0111(14) -0.0104(13) -0.0094(13)
C17 0.0412(12) 0.0483(13) 0.0420(12) 0.0009(10) -0.0012(10) -0.0008(10)
C18 0.0578(15) 0.0555(15) 0.0537(15) 0.0005(12) 0.0037(13) -0.0041(12)
C19 0.0630(17) 0.0719(19) 0.0622(16) 0.0048(14) 0.0111(14) -0.0126(15)
C20 0.0338(12) 0.0533(14) 0.0457(13) -0.0015(11) -0.0048(10) 0.0005(10)
C21 0.0349(12) 0.0623(15) 0.0467(14) -0.0025(11) -0.0043(11) 0.0002(11)
C22 0.0459(14) 0.0623(16) 0.0433(13) -0.0025(11) 0.0008(11) 0.0064(12)
C23 0.0657(17) 0.0597(17) 0.0594(16) 0.0006(13) -0.0106(14) 0.0060(14)
C24 0.0531(16) 0.0717(19) 0.0653(17) 0.0006(14) -0.0132(14) -0.0083(14)
C25 0.0484(15) 0.082(2) 0.0497(14) -0.0095(14) -0.0096(12) 0.0023(14)
C26 0.0618(17) 0.0632(18) 0.0735(19) -0.0032(14) -0.0073(15) 0.0169(15)
C27 0.0576(17) 0.0622(17) 0.0695(17) 0.0015(14) 0.0057(14) 0.0011(13)
C28 0.0530(18) 0.118(3) 0.091(2) -0.013(2) -0.0183(17) 0.0103(18)
C29 0.0425(13) 0.0695(17) 0.0571(16) -0.0141(14) -0.0050(12) 0.0118(13)
C30 0.0582(16) 0.0573(16) 0.0682(17) -0.0028(14) -0.0103(14) 0.0111(13)
C31 0.0586(16) 0.0628(17) 0.0648(17) 0.0124(14) -0.0011(14) 0.0073(14)
C32 0.0492(14) 0.0615(16) 0.0536(15) 0.0065(13) 0.0039(12) 0.0076(12)
N1 0.0425(10) 0.0466(11) 0.0549(11) 0.0016(9) 0.0014(9) 0.0011(9)
N2 0.0460(12) 0.0715(14) 0.0460(11) 0.0012(10) 0.0043(10) -0.0002(10)
O1 0.0553(11) 0.0900(15) 0.0768(13) 0.0213(11) 0.0161(10) -0.0080(10)
O2 0.0902(15) 0.0744(13) 0.0581(11) -0.0162(10) 0.0068(10) 0.0255(11)
O3 0.0549(12) 0.141(2) 0.0543(11) 0.0218(12) 0.0144(9) -0.0076(12)
O4 0.0713(13) 0.1069(17) 0.0597(12) -0.0222(11) -0.0048(10) 0.0368(12)
S1 0.0535(4) 0.0627(4) 0.0525(4) 0.0019(3) 0.0094(3) 0.0072(3)
S2 0.0458(4) 0.0956(6) 0.0458(4) -0.0016(4) 0.0050(3) 0.0123(4)

loop_
_atom_type_symbol
_atom_type_description
_atom_type_scat_dispersion_real
_atom_type_scat_dispersion_imag
_atom_type_scat_source
C C 0.0033 0.0016 'International Tables Vol C Tables 4.2.6.8 and 6.1.1.4'
H H 0.0000 0.0000 'International Tables Vol C Tables 4.2.6.8 and 6.1.1.4'
N N 0.0061 0.0033 'International Tables Vol C Tables 4.2.6.8 and 6.1.1.4'
O O 0.0106 0.0060 'International Tables Vol C Tables 4.2.6.8 and 6.1.1.4'
S S 0.1246 0.1234 'International Tables Vol C Tables 4.2.6.8 and 6.1.1.4'

loop_
_geom_angle_atom_site_label_1
_geom_angle_atom_site_label_2
_geom_angle_atom_site_label_3
_geom_angle
C6 C1 C2 120.0(2)
C6 C1 S1 120.24(19)
C2 C1 S1 119.8(2)
C3 C2 C1 119.7(3)
C2 C3 C4 121.6(3)
C3 C4 C5 117.6(2)
C3 C4 C7 121.3(3)
C5 C4 C7 121.1(3)
C6 C5 C4 121.6(3)
C5 C6 C1 119.5(2)
N1 C8 C9 111.67(19)
C10 C9 C8 121.7(2)
C9 C10 C11 117.7(2)
C9 C10 C17 120.7(2)
C11 C10 C17 121.6(2)
C16 C11 C12 118.4(2)
C16 C11 C10 121.7(2)
C12 C11 C10 119.9(2)
C13 C12 C11 120.6(2)
C13 C12 N1 120.3(2)
C11 C12 N1 119.0(2)
C14 C13 C12 119.7(3)
C13 C14 C15 121.1(3)
C14 C15 C16 119.7(3)
C15 C16 C11 120.6(3)
C18 C17 C20 118.0(2)
C18 C17 C10 121.3(2)
C20 C17 C10 120.5(2)
C17 C18 C19 120.9(2)
N2 C19 C18 112.7(2)
C32 C20 C21 118.0(2)
C32 C20 C17 121.9(2)
C21 C20 C17 120.0(2)
C29 C21 C20 120.5(2)
C29 C21 N2 120.8(2)
C20 C21 N2 118.6(2)
C23 C22 C27 120.0(2)
C23 C22 S2 120.9(2)
C27 C22 S2 119.1(2)
C22 C23 C24 120.1(3)
C23 C24 C25 121.1(3)
C24 C25 C26 118.0(3)
C24 C25 C28 121.6(3)
C26 C25 C28 120.4(3)
C27 C26 C25 121.3(3)
C26 C27 C22 119.3(3)
C30 C29 C21 120.3(2)
C29 C30 C31 119.9(2)
C32 C31 C30 120.4(3)
C31 C32 C20 120.9(2)
C12 N1 C8 114.52(19)
C12 N1 S1 119.54(15)
C8 N1 S1 117.48(16)
C21 N2 C19 114.10(19)
C21 N2 S2 119.96(17)
C19 N2 S2 117.99(18)
O2 S1 O1 120.30(13)
O2 S1 N1 105.36(11)
O1 S1 N1 106.76(11)
O2 S1 C1 107.98(12)
O1 S1 C1 107.85(12)
N1 S1 C1 108.05(10)
O4 S2 O3 120.83(13)
O4 S2 N2 106.26(12)
O3 S2 N2 105.41(12)
O4 S2 C22 107.60(13)
O3 S2 C22 108.38(12)
N2 S2 C22 107.72(11)

loop_
_geom_bond_atom_site_label_1
_geom_bond_atom_site_label_2
_geom_bond_distance
C1 C6 1.382(4)
C1 C2 1.382(3)
C1 S1 1.755(3)
C2 C3 1.372(4)
C3 C4 1.387(4)
C4 C5 1.387(4)
C4 C7 1.503(4)
C5 C6 1.376(4)
C8 N1 1.476(3)
C8 C9 1.492(3)
C9 C10 1.333(3)
C10 C11 1.473(3)
C10 C17 1.485(3)
C11 C16 1.397(3)
C11 C12 1.403(3)
C12 C13 1.390(3)
C12 N1 1.436(3)
C13 C14 1.373(4)
C14 C15 1.376(4)
C15 C16 1.391(4)
C17 C18 1.333(3)
C17 C20 1.480(3)
C18 C19 1.488(4)
C19 N2 1.475(3)
C20 C32 1.391(3)
C20 C21 1.404(3)
C21 C29 1.381(3)
C21 N2 1.436(3)
C22 C23 1.372(4)
C22 C27 1.381(4)
C22 S2 1.762(3)
C23 C24 1.375(4)
C24 C25 1.380(4)
C25 C26 1.387(4)
C25 C28 1.509(4)
C26 C27 1.378(4)
C29 C30 1.376(4)
C30 C31 1.377(4)
C31 C32 1.376(3)
N1 S1 1.666(2)
N2 S2 1.658(2)
O1 S1 1.427(2)
O2 S1 1.427(2)
O3 S2 1.430(2)
O4 S2 1.421(2)

loop_
_cod_related_entry_id
_cod_related_entry_database
_cod_related_entry_code
1 ChemSpider 30651980
